data_4119211
loop_
_publ_author_name
'Adam Scharf'
'Israel Goldberg'
'Arkadi Vigalok'

_publ_section_title
;
 Evidence for Metal-Ligand Cooperation in a Pd-PNF Pincer-Catalyzed
 Cross-Coupling
;
_journal_name_full 'Journal of the American Chemical Society'
_journal_page_first 967
_journal_page_last 970
_journal_paper_doi 10.1021/ja310782k
_journal_volume 135
_journal_year 2013
_chemical_formula_moiety 'C27 H35 F2 N O P Pd, B F4'
_chemical_formula_sum 'C27 H35 B F6 N O P Pd'
_chemical_formula_weight 651.74
_chemical_name_systematic
; 
 ? 
;
_space_group_IT_number 4
_symmetry_cell_setting monoclinic
_symmetry_space_group_name_Hall 'P 2yb'
_symmetry_space_group_name_H-M 'P 1 21 1'
_atom_sites_solution_hydrogens geom
_atom_sites_solution_primary direct
_atom_sites_solution_secondary difmap
_audit_creation_method SHELXL-97
_cell_angle_alpha 90.00
_cell_angle_beta 91.7260(11)
_cell_angle_gamma 90.00
_cell_formula_units_Z 2
_cell_length_a 9.7335(3)
_cell_length_b 13.5640(5)
_cell_length_c 21.0262(8)
_cell_measurement_reflns_used 6165
_cell_measurement_temperature 110(2)
_cell_measurement_theta_max 27.88
_cell_measurement_theta_min 1.41
_cell_volume 2774.73(17)
_computing_cell_refinement Denzo
_computing_data_collection 'Collect, Nonius B.V.'
_computing_data_reduction 'Denzo & Scalepack'
_computing_structure_refinement 'SHELXL-97 (Sheldrick, 1997)'
_computing_structure_solution SIR-97
_diffrn_ambient_temperature 110(2)
_diffrn_detector_area_resol_mean 12.8
_diffrn_measured_fraction_theta_full 0.990
_diffrn_measured_fraction_theta_max 0.990
_diffrn_measurement_device_type 'Nonius KappaCCD'
_diffrn_measurement_method '0.5 deg. \f and \w scans'
_diffrn_radiation_monochromator graphite
_diffrn_radiation_source 'fine-focus sealed tube'
_diffrn_radiation_type MoK\a
_diffrn_radiation_wavelength 0.71073
_diffrn_reflns_av_R_equivalents 0.0940
_diffrn_reflns_av_sigmaI/netI 0.0899
_diffrn_reflns_limit_h_max 11
_diffrn_reflns_limit_h_min -11
_diffrn_reflns_limit_k_max 14
_diffrn_reflns_limit_k_min -15
_diffrn_reflns_limit_l_max 25
_diffrn_reflns_limit_l_min -25
_diffrn_reflns_number 17593
_diffrn_reflns_theta_full 25.10
_diffrn_reflns_theta_max 25.10
_diffrn_reflns_theta_min 1.97
_diffrn_standards_number 0
_exptl_absorpt_coefficient_mu 0.789
_exptl_absorpt_correction_T_max 0.9253
_exptl_absorpt_correction_T_min 0.7699
_exptl_absorpt_correction_type multi-scan
_exptl_absorpt_process_details 'Blessing, 1995'
_exptl_crystal_colour yellow
_exptl_crystal_density_diffrn 1.560
_exptl_crystal_description plate
_exptl_crystal_F_000 1328
_exptl_crystal_size_max 0.35
_exptl_crystal_size_mid 0.25
_exptl_crystal_size_min 0.10
_refine_diff_density_max 1.970
_refine_diff_density_min -1.150
_refine_diff_density_rms 0.140
_refine_ls_abs_structure_details 'Flack H D (1983), Acta Cryst. A39, 876-881'
_refine_ls_abs_structure_Flack 0.05(5)
_refine_ls_extinction_method none
_refine_ls_goodness_of_fit_ref 1.123
_refine_ls_hydrogen_treatment constr
_refine_ls_matrix_type full
_refine_ls_number_parameters 699
_refine_ls_number_reflns 9243
_refine_ls_number_restraints 1
_refine_ls_restrained_S_all 1.123
_refine_ls_R_factor_all 0.1255
_refine_ls_R_factor_gt 0.0749
_refine_ls_shift/su_max 0.020
_refine_ls_shift/su_mean 0.001
_refine_ls_structure_factor_coef Fsqd
_refine_ls_weighting_details 'calc w=1/[\s^2^(Fo^2^)+(0.0834P)^2^+0.0000P] where P=(Fo^2^+2Fc^2^)/3'
_refine_ls_weighting_scheme calc
_refine_ls_wR_factor_gt 0.1621
_refine_ls_wR_factor_ref 0.1863
_reflns_number_gt 6004
_reflns_number_total 9243
_reflns_threshold_expression >2sigma(I)
_cod_data_source_file ja310782k_si_002.cif
_cod_data_source_block ar70
_cod_original_sg_symbol_H-M 'P 21'
_cod_database_code 4119211

loop_
_symmetry_equiv_pos_as_xyz
'x, y, z'
'-x, y+1/2, -z'

loop_
_atom_site_label
_atom_site_type_symbol
_atom_site_fract_x
_atom_site_fract_y
_atom_site_fract_z
_atom_site_U_iso_or_equiv
_atom_site_adp_type
_atom_site_occupancy
_atom_site_symmetry_multiplicity
_atom_site_calc_flag
_atom_site_refinement_flags
Pd1 Pd 0.31253(10) 0.73555(5) 0.75384(4) 0.0341(3) Uani 1 1 d .
P2 P 0.2892(4) 0.6433(2) 0.84056(17) 0.0362(9) Uani 1 1 d .
C3 C 0.1081(13) 0.6287(10) 0.8629(6) 0.045(3) Uani 1 1 d .
C4 C 0.0405(12) 0.7301(10) 0.8679(6) 0.044(3) Uani 1 1 d .
H4A H 0.0453 0.7643 0.8270 0.066 Uiso 1 1 calc R
H4B H 0.0888 0.7689 0.9009 0.066 Uiso 1 1 calc R
H4C H -0.0559 0.7221 0.8790 0.066 Uiso 1 1 calc R
C5 C 0.0269(14) 0.5694(10) 0.8146(7) 0.051(4) Uani 1 1 d .
H5A H -0.0703 0.5695 0.8254 0.077 Uiso 1 1 calc R
H5B H 0.0612 0.5015 0.8144 0.077 Uiso 1 1 calc R
H5C H 0.0369 0.5986 0.7723 0.077 Uiso 1 1 calc R
C6 C 0.0902(16) 0.5747(10) 0.9311(6) 0.053(4) Uani 1 1 d .
H6A H 0.1490 0.6071 0.9634 0.080 Uiso 1 1 calc R
H6B H 0.1167 0.5052 0.9277 0.080 Uiso 1 1 calc R
H6C H -0.0060 0.5790 0.9433 0.080 Uiso 1 1 calc R
C7 C 0.3975(12) 0.5301(9) 0.8531(6) 0.041(3) Uani 1 1 d .
C8 C 0.3309(15) 0.4395(9) 0.8207(7) 0.048(4) Uani 1 1 d .
H8A H 0.3944 0.3836 0.8238 0.072 Uiso 1 1 calc R
H8B H 0.3103 0.4544 0.7758 0.072 Uiso 1 1 calc R
H8C H 0.2456 0.4229 0.8419 0.072 Uiso 1 1 calc R
C9 C 0.5366(13) 0.5504(8) 0.8223(6) 0.040(3) Uani 1 1 d .
H9A H 0.5966 0.4928 0.8280 0.060 Uiso 1 1 calc R
H9B H 0.5801 0.6080 0.8425 0.060 Uiso 1 1 calc R
H9C H 0.5214 0.5631 0.7767 0.060 Uiso 1 1 calc R
C10 C 0.4221(14) 0.5074(10) 0.9253(6) 0.043(3) Uani 1 1 d .
H10A H 0.3334 0.5003 0.9457 0.065 Uiso 1 1 calc R
H10B H 0.4738 0.5616 0.9454 0.065 Uiso 1 1 calc R
H10C H 0.4745 0.4460 0.9302 0.065 Uiso 1 1 calc R
C11 C 0.3665(12) 0.7314(9) 0.8986(6) 0.038(3) Uani 1 1 d .
H11A H 0.3220 0.7224 0.9400 0.046 Uiso 1 1 calc R
H11B H 0.4651 0.7152 0.9050 0.046 Uiso 1 1 calc R
C12 C 0.3539(13) 0.8369(10) 0.8796(6) 0.034(3) Uani 1 1 d .
C13 C 0.4031(12) 0.9100(8) 0.9220(6) 0.034(3) Uani 1 1 d .
H13 H 0.4440 0.8932 0.9621 0.040 Uiso 1 1 calc R
C14 C 0.3901(11) 1.0032(9) 0.9038(6) 0.032(3) Uani 1 1 d .
H14 H 0.4228 1.0529 0.9323 0.039 Uiso 1 1 calc R
C15 C 0.3314(13) 1.0329(8) 0.8453(6) 0.036(3) Uani 1 1 d .
C16 C 0.3141(12) 1.1302(10) 0.8262(6) 0.043(3) Uani 1 1 d .
H16 H 0.3480 1.1820 0.8527 0.051 Uiso 1 1 calc R
C17 C 0.2487(15) 1.1518(10) 0.7695(7) 0.048(4) Uani 1 1 d .
H17 H 0.2387 1.2186 0.7567 0.058 Uiso 1 1 calc R
C18 C 0.1960(14) 1.0763(10) 0.7300(7) 0.047(4) Uani 1 1 d .
H18 H 0.1505 1.0909 0.6906 0.056 Uiso 1 1 calc R
C19 C 0.2124(13) 0.9832(9) 0.7500(6) 0.031(3) Uani 1 1 d .
F20 F 0.1497(7) 0.9108(5) 0.7147(3) 0.0439(18) Uani 1 1 d .
C21 C 0.2889(13) 0.9544(9) 0.8047(6) 0.037(3) Uani 1 1 d .
N22 N 0.3042(9) 0.8550(7) 0.8212(5) 0.032(3) Uani 1 1 d .
C23 C 0.3281(13) 0.6285(9) 0.6913(5) 0.033(3) Uani 1 1 d .
C24 C 0.4532(12) 0.6181(10) 0.6588(6) 0.039(3) Uani 1 1 d .
H24 H 0.5334 0.6486 0.6765 0.047 Uiso 1 1 calc R
C25 C 0.4643(13) 0.5648(10) 0.6016(6) 0.038(3) Uani 1 1 d .
H25 H 0.5487 0.5590 0.5804 0.045 Uiso 1 1 calc R
C26 C 0.3533(13) 0.5247(10) 0.5802(6) 0.035(3) Uani 1 1 d .
C27 C 0.2253(14) 0.5257(11) 0.6061(7) 0.050(4) Uani 1 1 d .
H27 H 0.1476 0.4939 0.5869 0.060 Uiso 1 1 calc R
C28 C 0.2202(16) 0.5773(11) 0.6625(7) 0.054(4) Uani 1 1 d .
H28 H 0.1350 0.5778 0.6834 0.065 Uiso 1 1 calc R
F29 F 0.3576(8) 0.4734(6) 0.5214(4) 0.058(2) Uani 1 1 d .
O30 O 0.3972(8) 0.8307(5) 0.6827(4) 0.036(2) Uani 1 1 d .
C31 C 0.3742(13) 0.8385(9) 0.6243(6) 0.032(3) Uani 1 1 d .
C32 C 0.2420(13) 0.8092(11) 0.5957(6) 0.051(4) Uani 1 1 d .
H32A H 0.2515 0.7453 0.5746 0.077 Uiso 1 1 calc R
H32B H 0.2117 0.8587 0.5644 0.077 Uiso 1 1 calc R
H32C H 0.1739 0.8038 0.6290 0.077 Uiso 1 1 calc R
C33 C 0.4832(15) 0.8796(10) 0.5833(7) 0.052(4) Uani 1 1 d .
H33A H 0.5596 0.9041 0.6103 0.078 Uiso 1 1 calc R
H33B H 0.4449 0.9338 0.5576 0.078 Uiso 1 1 calc R
H33C H 0.5165 0.8277 0.5552 0.078 Uiso 1 1 calc R
B34 B 0.7197(13) 0.7431(13) 0.9895(7) 0.041(4) Uani 1 1 d .
F35 F 0.5884(7) 0.7386(6) 1.0192(3) 0.0546(19) Uani 1 1 d .
F36 F 0.7995(9) 0.6698(6) 1.0129(5) 0.072(3) Uani 1 1 d .
F37 F 0.7785(8) 0.8346(6) 1.0082(4) 0.066(2) Uani 1 1 d .
F38 F 0.6963(8) 0.7476(8) 0.9260(4) 0.077(3) Uani 1 1 d .

loop_
_atom_site_aniso_label
_atom_site_aniso_U_11
_atom_site_aniso_U_22
_atom_site_aniso_U_33
_atom_site_aniso_U_23
_atom_site_aniso_U_13
_atom_site_aniso_U_12
Pd1 0.0380(6) 0.0273(6) 0.0370(6) 0.0004(4) 0.0017(5) -0.0011(5)
P2 0.041(2) 0.0295(19) 0.038(2) 0.0022(14) 0.0000(17) 0.0009(14)
C3 0.040(8) 0.039(7) 0.054(8) 0.012(7) -0.028(6) 0.003(6)
C4 0.026(6) 0.047(7) 0.059(8) -0.002(7) 0.000(6) 0.007(6)
C5 0.044(9) 0.050(8) 0.061(10) -0.008(7) 0.016(7) -0.002(7)
C6 0.071(11) 0.048(8) 0.039(8) 0.002(6) -0.009(8) 0.006(7)
C7 0.033(8) 0.043(8) 0.045(8) 0.007(6) -0.006(6) 0.002(6)
C8 0.048(9) 0.046(8) 0.051(9) 0.004(7) 0.011(7) -0.005(6)
C9 0.048(8) 0.031(6) 0.042(8) 0.006(5) 0.002(6) 0.021(6)
C10 0.041(8) 0.039(7) 0.049(9) 0.007(6) -0.005(7) 0.011(6)
C11 0.033(7) 0.041(7) 0.041(7) -0.009(7) -0.005(5) 0.000(6)
C12 0.034(8) 0.040(7) 0.030(7) -0.007(6) 0.003(6) -0.007(6)
C13 0.034(7) 0.026(6) 0.040(8) 0.002(5) -0.003(6) -0.001(5)
C14 0.022(7) 0.047(8) 0.027(7) -0.003(5) -0.003(5) 0.000(5)
C15 0.038(8) 0.025(6) 0.044(8) -0.004(6) 0.013(6) -0.005(5)
C16 0.042(8) 0.038(7) 0.048(8) -0.008(7) 0.011(6) 0.004(6)
C17 0.045(9) 0.042(8) 0.059(10) 0.007(7) 0.027(8) 0.002(6)
C18 0.040(9) 0.045(9) 0.056(9) 0.004(7) 0.003(7) 0.018(6)
C19 0.035(8) 0.014(7) 0.044(8) -0.001(5) 0.013(6) 0.004(5)
F20 0.048(5) 0.038(4) 0.045(5) 0.001(3) -0.008(4) 0.000(3)
C21 0.032(8) 0.044(7) 0.035(8) 0.009(6) 0.015(6) 0.004(6)
N22 0.017(5) 0.032(6) 0.049(7) -0.010(5) 0.013(5) 0.001(4)
C23 0.049(8) 0.027(6) 0.022(6) 0.010(6) 0.006(6) -0.011(6)
C24 0.028(7) 0.040(7) 0.048(8) 0.012(7) -0.005(6) -0.014(6)
C25 0.027(7) 0.058(8) 0.028(7) -0.003(6) -0.003(6) 0.005(6)
C26 0.020(7) 0.043(7) 0.043(8) 0.007(6) 0.006(6) -0.002(6)
C27 0.039(9) 0.061(9) 0.050(9) -0.021(7) -0.009(7) -0.009(7)
C28 0.058(10) 0.057(9) 0.048(10) 0.003(7) 0.024(8) -0.003(8)
F29 0.062(5) 0.068(5) 0.045(5) -0.028(4) 0.011(4) -0.009(4)
O30 0.041(6) 0.029(4) 0.037(6) -0.004(4) -0.002(4) -0.012(4)
C31 0.030(8) 0.029(7) 0.037(8) -0.003(6) 0.001(6) 0.018(5)
C32 0.038(8) 0.070(10) 0.046(9) 0.019(7) 0.001(7) 0.009(7)
C33 0.070(11) 0.045(8) 0.040(9) 0.003(6) -0.007(8) -0.025(7)
B34 0.018(7) 0.069(11) 0.034(9) -0.006(8) -0.004(6) 0.002(8)
F35 0.039(4) 0.069(5) 0.056(5) 0.006(4) 0.003(3) 0.002(4)
F36 0.068(7) 0.051(5) 0.097(8) 0.019(5) 0.003(5) 0.014(4)
F37 0.051(5) 0.047(5) 0.100(7) -0.002(5) 0.001(5) -0.003(4)
F38 0.042(5) 0.150(9) 0.038(5) 0.006(6) -0.002(4) -0.002(6)

loop_
_atom_type_symbol
_atom_type_description
_atom_type_scat_dispersion_real
_atom_type_scat_dispersion_imag
_atom_type_scat_source
C C 0.0033 0.0016 'International Tables Vol C Tables 4.2.6.8 and 6.1.1.4'
H H 0.0000 0.0000 'International Tables Vol C Tables 4.2.6.8 and 6.1.1.4'
F F 0.0171 0.0103 'International Tables Vol C Tables 4.2.6.8 and 6.1.1.4'
N N 0.0061 0.0033 'International Tables Vol C Tables 4.2.6.8 and 6.1.1.4'
P P 0.1023 0.0942 'International Tables Vol C Tables 4.2.6.8 and 6.1.1.4'
Pd Pd -0.9988 1.0072 'International Tables Vol C Tables 4.2.6.8 and 6.1.1.4'
B B 0.0013 0.0007 'International Tables Vol C Tables 4.2.6.8 and 6.1.1.4'
O O 0.0106 0.0060 'International Tables Vol C Tables 4.2.6.8 and 6.1.1.4'

loop_
_geom_angle_atom_site_label_1
_geom_angle_atom_site_label_2
_geom_angle_atom_site_label_3
_geom_angle
C23 Pd1 N22 177.5(4)
C23 Pd1 O30 86.5(4)
N22 Pd1 O30 91.6(3)
C23 Pd1 P2 98.3(3)
N22 Pd1 P2 83.0(3)
O30 Pd1 P2 162.4(2)
C11 P2 C3 105.8(6)
C11 P2 C7 102.7(6)
C3 P2 C7 114.3(6)
C11 P2 Pd1 97.4(4)
C3 P2 Pd1 112.9(4)
C7 P2 Pd1 120.3(4)
C5 C3 C4 108.0(10)
C5 C3 C6 106.7(11)
C4 C3 C6 106.7(11)
C5 C3 P2 111.8(10)
C4 C3 P2 109.6(9)
C6 C3 P2 113.7(8)
C3 C4 H4A 109.5
C3 C4 H4B 109.5
H4A C4 H4B 109.5
C3 C4 H4C 109.5
H4A C4 H4C 109.5
H4B C4 H4C 109.5
C3 C5 H5A 109.5
C3 C5 H5B 109.5
H5A C5 H5B 109.5
C3 C5 H5C 109.5
H5A C5 H5C 109.5
H5B C5 H5C 109.5
C3 C6 H6A 109.5
C3 C6 H6B 109.5
H6A C6 H6B 109.5
C3 C6 H6C 109.5
H6A C6 H6C 109.5
H6B C6 H6C 109.5
C8 C7 C9 108.6(11)
C8 C7 C10 108.9(11)
C9 C7 C10 109.4(10)
C8 C7 P2 111.3(9)
C9 C7 P2 106.9(8)
C10 C7 P2 111.6(9)
C7 C8 H8A 109.5
C7 C8 H8B 109.5
H8A C8 H8B 109.5
C7 C8 H8C 109.5
H8A C8 H8C 109.5
H8B C8 H8C 109.5
C7 C9 H9A 109.5
C7 C9 H9B 109.5
H9A C9 H9B 109.5
C7 C9 H9C 109.5
H9A C9 H9C 109.5
H9B C9 H9C 109.5
C7 C10 H10A 109.5
C7 C10 H10B 109.5
H10A C10 H10B 109.5
C7 C10 H10C 109.5
H10A C10 H10C 109.5
H10B C10 H10C 109.5
C12 C11 P2 114.5(9)
C12 C11 H11A 108.6
P2 C11 H11A 108.6
C12 C11 H11B 108.6
P2 C11 H11B 108.6
H11A C11 H11B 107.6
N22 C12 C13 124.1(12)
N22 C12 C11 116.8(11)
C13 C12 C11 118.9(11)
C14 C13 C12 117.5(12)
C14 C13 H13 121.2
C12 C13 H13 121.2
C13 C14 C15 124.1(11)
C13 C14 H14 117.9
C15 C14 H14 117.9
C16 C15 C14 124.8(12)
C16 C15 C21 120.6(12)
C14 C15 C21 114.6(11)
C17 C16 C15 120.4(13)
C17 C16 H16 119.8
C15 C16 H16 119.8
C16 C17 C18 120.7(12)
C16 C17 H17 119.6
C18 C17 H17 119.6
C19 C18 C17 117.7(13)
C19 C18 H18 121.2
C17 C18 H18 121.2
C18 C19 F20 117.5(12)
C18 C19 C21 125.0(12)
F20 C19 C21 117.5(11)
N22 C21 C19 121.4(12)
N22 C21 C15 123.1(11)
C19 C21 C15 114.9(11)
C12 N22 C21 116.2(10)
C12 N22 Pd1 116.6(8)
C21 N22 Pd1 124.5(9)
C28 C23 C24 112.9(11)
C28 C23 Pd1 126.2(10)
C24 C23 Pd1 118.6(9)
C25 C24 C23 123.4(11)
C25 C24 H24 118.3
C23 C24 H24 118.3
C26 C25 C24 115.7(12)
C26 C25 H25 122.1
C24 C25 H25 122.1
C25 C26 C27 128.4(13)
C25 C26 F29 118.0(11)
C27 C26 F29 113.6(11)
C28 C27 C26 113.7(13)
C28 C27 H27 123.1
C26 C27 H27 123.1
C27 C28 C23 125.8(13)
C27 C28 H28 117.1
C23 C28 H28 117.1
C31 O30 Pd1 132.3(8)
O30 C31 C32 120.8(12)
O30 C31 C33 119.3(12)
C32 C31 C33 119.8(12)
C31 C32 H32A 109.5
C31 C32 H32B 109.5
H32A C32 H32B 109.5
C31 C32 H32C 109.5
H32A C32 H32C 109.5
H32B C32 H32C 109.5
C31 C33 H33A 109.5
C31 C33 H33B 109.5
H33A C33 H33B 109.5
C31 C33 H33C 109.5
H33A C33 H33C 109.5
H33B C33 H33C 109.5
F36 B34 F38 118.3(13)
F36 B34 F37 108.8(10)
F38 B34 F37 106.8(13)
F36 B34 F35 108.6(12)
F38 B34 F35 107.8(9)
F37 B34 F35 105.8(11)
C23' Pd1' N22' 179.0(5)
C23' Pd1' O30' 86.6(4)
N22' Pd1' O30' 92.6(3)
C23' Pd1' P2' 98.1(4)
N22' Pd1' P2' 82.9(3)
O30' Pd1' P2' 162.5(3)
C11' P2' C3' 105.5(6)
C11' P2' C7' 102.8(6)
C3' P2' C7' 113.0(6)
C11' P2' Pd1' 97.6(4)
C3' P2' Pd1' 115.1(4)
C7' P2' Pd1' 119.5(4)
C4' C3' C5' 107.5(11)
C4' C3' C6' 109.5(11)
C5' C3' C6' 106.8(10)
C4' C3' P2' 115.4(9)
C5' C3' P2' 107.3(8)
C6' C3' P2' 110.1(9)
C3' C4' H4'1 109.5
C3' C4' H4'2 109.5
H4'1 C4' H4'2 109.5
C3' C4' H4'3 109.5
H4'1 C4' H4'3 109.5
H4'2 C4' H4'3 109.5
C3' C5' H5'1 109.5
C3' C5' H5'2 109.5
H5'1 C5' H5'2 109.5
C3' C5' H5'3 109.5
H5'1 C5' H5'3 109.5
H5'2 C5' H5'3 109.5
C3' C6' H6'1 109.5
C3' C6' H6'2 109.5
H6'1 C6' H6'2 109.5
C3' C6' H6'3 109.5
H6'1 C6' H6'3 109.5
H6'2 C6' H6'3 109.5
C10' C7' C8' 107.7(10)
C10' C7' C9' 112.7(11)
C8' C7' C9' 108.4(11)
C10' C7' P2' 109.7(9)
C8' C7' P2' 106.3(8)
C9' C7' P2' 111.7(9)
C7' C8' H8'1 109.5
C7' C8' H8'2 109.5
H8'1 C8' H8'2 109.5
C7' C8' H8'3 109.5
H8'1 C8' H8'3 109.5
H8'2 C8' H8'3 109.5
C7' C9' H9'1 109.5
C7' C9' H9'2 109.5
H9'1 C9' H9'2 109.5
C7' C9' H9'3 109.5
H9'1 C9' H9'3 109.5
H9'2 C9' H9'3 109.5
C7' C10' H10D 109.5
C7' C10' H10E 109.5
H10D C10' H10E 109.5
C7' C10' H10F 109.5
H10D C10' H10F 109.5
H10E C10' H10F 109.5
C12' C11' P2' 114.3(9)
C12' C11' H11C 108.7
P2' C11' H11C 108.7
C12' C11' H11D 108.7
P2' C11' H11D 108.7
H11C C11' H11D 107.6
N22' C12' C13' 125.1(12)
N22' C12' C11' 115.1(12)
C13' C12' C11' 119.8(12)
C14' C13' C12' 119.4(12)
C14' C13' H13' 120.3
C12' C13' H13' 120.3
C13' C14' C15' 119.5(11)
C13' C14' H14' 120.3
C15' C14' H14' 120.3
C16' C15' C14' 123.1(12)
C16' C15' C21' 119.2(12)
C14' C15' C21' 117.7(11)
C17' C16' C15' 120.7(12)
C17' C16' H16' 119.6
C15' C16' H16' 119.6
C16' C17' C18' 122.4(12)
C16' C17' H17' 118.8
C18' C17' H17' 118.8
C19' C18' C17' 117.0(13)
C19' C18' H18' 121.5
C17' C18' H18' 121.5
F20' C19' C18' 118.5(14)
F20' C19' C21' 119.5(14)
C18' C19' C21' 122.0(14)
C19' C21' N22' 119.4(12)
C19' C21' C15' 117.8(12)
N22' C21' C15' 122.4(11)
C12' N22' C21' 115.6(10)
C12' N22' Pd1' 118.3(9)
C21' N22' Pd1' 123.6(8)
C24' C23' C28' 123.4(12)
C24' C23' Pd1' 115.9(9)
C28' C23' Pd1' 117.4(8)
C23' C24' C25' 120.0(12)
C23' C24' H24' 120.0
C25' C24' H24' 120.0
C26' C25' C24' 116.1(11)
C26' C25' H25' 121.9
C24' C25' H25' 122.0
C27' C26' C25' 125.0(12)
C27' C26' F29' 117.2(13)
C25' C26' F29' 117.8(12)
C26' C27' C28' 118.2(12)
C26' C27' H27' 120.9
C28' C27' H27' 120.9
C23' C28' C27' 117.3(11)
C23' C28' H28' 121.4
C27' C28' H28' 121.4
C31' O30' Pd1' 132.8(8)
O30' C31' C32' 121.5(13)
O30' C31' C33' 120.2(12)
C32' C31' C33' 118.2(12)
C31' C32' H32D 109.5
C31' C32' H32E 109.5
H32D C32' H32E 109.5
C31' C32' H32F 109.5
H32D C32' H32F 109.5
H32E C32' H32F 109.5
C31' C33' H33D 109.5
C31' C33' H33E 109.5
H33D C33' H33E 109.5
C31' C33' H33F 109.5
H33D C33' H33F 109.5
H33E C33' H33F 109.5
F37B B34' F36' 119.6(17)
F38A B34' F36' 118.1(16)
F37B B34' F35' 112.8(15)
F38A B34' F35' 107.9(15)
F36' B34' F35' 114.0(13)
F38A B34' F37A 106.8(17)
F36' B34' F37A 100.1(14)
F35' B34' F37A 109.1(13)
F37B B34' F38B 107.9(18)
F35' B34' F38B 110.0(14)
F38B F38A F37B 123(3)

loop_
_geom_bond_atom_site_label_1
_geom_bond_atom_site_label_2
_geom_bond_distance
Pd1 C23 1.967(12)
Pd1 N22 2.156(10)
Pd1 O30 2.159(8)
Pd1 P2 2.229(4)
P2 C11 1.851(12)
P2 C3 1.849(14)
P2 C7 1.877(13)
C3 C5 1.502(18)
C3 C4 1.530(17)
C3 C6 1.624(18)
C4 H4A 0.9800
C4 H4B 0.9800
C4 H4C 0.9800
C5 H5A 0.9800
C5 H5B 0.9800
C5 H5C 0.9800
C6 H6A 0.9800
C6 H6B 0.9800
C6 H6C 0.9800
C7 C8 1.538(17)
C7 C9 1.543(17)
C7 C10 1.560(17)
C8 H8A 0.9800
C8 H8B 0.9800
C8 H8C 0.9800
C9 H9A 0.9800
C9 H9B 0.9800
C9 H9C 0.9800
C10 H10A 0.9800
C10 H10B 0.9800
C10 H10C 0.9800
C11 C12 1.490(18)
C11 H11A 0.9900
C11 H11B 0.9900
C12 N22 1.329(16)
C12 C13 1.408(16)
C13 C14 1.325(16)
C13 H13 0.9500
C14 C15 1.400(17)
C14 H14 0.9500
C15 C16 1.387(17)
C15 C21 1.420(17)
C16 C17 1.366(19)
C16 H16 0.9500
C17 C18 1.405(19)
C17 H17 0.9500
C18 C19 1.340(18)
C18 H18 0.9500
C19 F20 1.364(14)
C19 C21 1.407(17)
C21 N22 1.399(15)
C23 C28 1.383(19)
C23 C24 1.421(17)
C24 C25 1.410(18)
C24 H24 0.9500
C25 C26 1.279(17)
C25 H25 0.9500
C26 C27 1.376(18)
C26 F29 1.419(15)
C27 C28 1.379(19)
C27 H27 0.9500
C28 H28 0.9500
O30 C31 1.246(14)
C31 C32 1.459(18)
C31 C33 1.494(18)
C32 H32A 0.9800
C32 H32B 0.9800
C32 H32C 0.9800
C33 H33A 0.9800
C33 H33B 0.9800
C33 H33C 0.9800
B34 F36 1.346(17)
B34 F38 1.349(15)
B34 F37 1.418(18)
B34 F35 1.441(15)
Pd1' C23' 2.056(14)
Pd1' N22' 2.122(10)
Pd1' O30' 2.169(8)
Pd1' P2' 2.234(3)
P2' C11' 1.846(13)
P2' C3' 1.873(13)
P2' C7' 1.873(12)
C3' C4' 1.531(17)
C3' C5' 1.529(18)
C3' C6' 1.560(18)
C4' H4'1 0.9800
C4' H4'2 0.9800
C4' H4'3 0.9800
C5' H5'1 0.9800
C5' H5'2 0.9800
C5' H5'3 0.9800
C6' H6'1 0.9800
C6' H6'2 0.9800
C6' H6'3 0.9800
C7' C10' 1.522(18)
C7' C8' 1.526(16)
C7' C9' 1.546(17)
C8' H8'1 0.9800
C8' H8'2 0.9800
C8' H8'3 0.9800
C9' H9'1 0.9800
C9' H9'2 0.9800
C9' H9'3 0.9800
C10' H10D 0.9800
C10' H10E 0.9800
C10' H10F 0.9800
C11' C12' 1.512(18)
C11' H11C 0.9900
C11' H11D 0.9900
C12' N22' 1.336(17)
C12' C13' 1.403(17)
C13' C14' 1.376(16)
C13' H13' 0.9500
C14' C15' 1.422(18)
C14' H14' 0.9500
C15' C16' 1.412(18)
C15' C21' 1.423(16)
C16' C17' 1.310(18)
C16' H16' 0.9500
C17' C18' 1.439(18)
C17' H17' 0.9500
C18' C19' 1.38(2)
C18' H18' 0.9500
C19' F20' 1.335(16)
C19' C21' 1.400(19)
C21' N22' 1.425(15)
C23' C24' 1.359(16)
C23' C28' 1.365(16)
C24' C25' 1.403(17)
C24' H24' 0.9500
C25' C26' 1.362(18)
C25' H25' 0.9500
C26' C27' 1.361(19)
C26' F29' 1.383(13)
C27' C28' 1.412(18)
C27' H27' 0.9500
C28' H28' 0.9500
O30' C31' 1.243(15)
C31' C32' 1.447(18)
C31' C33' 1.498(17)
C32' H32D 0.9800
C32' H32E 0.9800
C32' H32F 0.9800
C33' H33D 0.9800
C33' H33E 0.9800
C33' H33F 0.9800
B34' F37B 1.33(3)
B34' F38A 1.36(3)
B34' F36' 1.371(18)
B34' F35' 1.373(18)
B34' F37A 1.45(2)
B34' F38B 1.46(3)
